data_7706205
loop_
_publ_author_name
'Gaire, Sanjay'
'Schrage, Briana R.'
'Nemykin, Victor N.'
'Ziegler, Christopher J.'

_publ_section_title
;
 1,3-Bis(pyridineylidene)isoindoline: an isoindoline chelate with a
 stretched electronic structure.
;
_journal_issue 3
_journal_name_full 'Dalton transactions (Cambridge, England : 2003)'
_journal_page_first 826
_journal_page_last 829
_journal_paper_doi 10.1039/d0dt04347h
_journal_volume 50
_journal_year 2021
_chemical_formula_sum 'C44 H24 N10 Ni'
_chemical_formula_weight 751.44
_space_group_crystal_system tetragonal
_space_group_IT_number 142
_space_group_name_Hall '-I 4bd 2c'
_space_group_name_H-M_alt 'I 41/a c d :2'
_atom_sites_solution_hydrogens geom
_audit_creation_method SHELXL-2016/6
_audit_update_record
;
2020-11-11 deposited with the CCDC.	2020-12-23 downloaded from the CCDC.
;
_cell_angle_alpha 90
_cell_angle_beta 90
_cell_angle_gamma 90
_cell_formula_units_Z 16
_cell_length_a 17.9413(11)
_cell_length_b 17.9413(11)
_cell_length_c 42.212(2)
_cell_measurement_reflns_used 1610
_cell_measurement_temperature 100(2)
_cell_measurement_theta_max 28.01
_cell_measurement_theta_min 2.58
_cell_volume 13587.6(13)
_computing_cell_refinement 'Bruker SAINT'
_computing_data_collection 'Bruker APEX2'
_computing_data_reduction 'Bruker SAINT'
_computing_molecular_graphics 'Bruker SHELXTL'
_computing_publication_material 'Bruker SHELXTL'
_computing_structure_refinement 'SHELXL-2016/6 (Sheldrick, 2016)'
_computing_structure_solution 'SHELXT 2014/5 (Sheldrick, 2014)'
_diffrn_ambient_temperature 100(2)
_diffrn_measured_fraction_theta_full 0.996
_diffrn_measured_fraction_theta_max 0.996
_diffrn_measurement_device_type 'Bruker APEX-II CCD'
_diffrn_measurement_method '\f and \w scans'
_diffrn_radiation_type MoK\a
_diffrn_radiation_wavelength 0.71073
_diffrn_reflns_av_R_equivalents 0.1368
_diffrn_reflns_av_unetI/netI 0.1334
_diffrn_reflns_Laue_measured_fraction_full 0.996
_diffrn_reflns_Laue_measured_fraction_max 0.996
_diffrn_reflns_limit_h_max 21
_diffrn_reflns_limit_h_min -19
_diffrn_reflns_limit_k_max 17
_diffrn_reflns_limit_k_min -15
_diffrn_reflns_limit_l_max 50
_diffrn_reflns_limit_l_min -40
_diffrn_reflns_number 15457
_diffrn_reflns_point_group_measured_fraction_full 0.996
_diffrn_reflns_point_group_measured_fraction_max 0.996
_diffrn_reflns_theta_full 25.049
_diffrn_reflns_theta_max 25.049
_diffrn_reflns_theta_min 1.873
_exptl_absorpt_coefficient_mu 0.623
_exptl_absorpt_correction_T_max 0.7457
_exptl_absorpt_correction_T_min 0.6479
_exptl_absorpt_correction_type multi-scan
_exptl_absorpt_process_details SADABS
_exptl_crystal_colour purple
_exptl_crystal_density_diffrn 1.469
_exptl_crystal_density_meas ?
_exptl_crystal_density_method 'not measured'
_exptl_crystal_description block
_exptl_crystal_F_000 6176
_exptl_crystal_size_max 0.208
_exptl_crystal_size_mid 0.138
_exptl_crystal_size_min 0.095
_refine_diff_density_max 0.308
_refine_diff_density_min -0.505
_refine_diff_density_rms 0.077
_refine_ls_extinction_method none
_refine_ls_goodness_of_fit_ref 0.989
_refine_ls_hydrogen_treatment constr
_refine_ls_matrix_type full
_refine_ls_number_parameters 249
_refine_ls_number_reflns 3006
_refine_ls_number_restraints 0
_refine_ls_restrained_S_all 0.989
_refine_ls_R_factor_all 0.1089
_refine_ls_R_factor_gt 0.0531
_refine_ls_shift/su_max 0.001
_refine_ls_shift/su_mean 0.000
_refine_ls_structure_factor_coef Fsqd
_refine_ls_weighting_details 'w=1/[\s^2^(Fo^2^)+(0.0237P)^2^] where P=(Fo^2^+2Fc^2^)/3'
_refine_ls_weighting_scheme calc
_refine_ls_wR_factor_gt 0.1009
_refine_ls_wR_factor_ref 0.1154
_reflns_Friedel_coverage 0.000
_reflns_number_gt 1842
_reflns_number_total 3006
_reflns_threshold_expression 'I > 2\s(I)'
_cod_data_source_file d0dt04347h2.cif
_cod_data_source_block Ni1
_cod_depositor_comments
;
The following automatic conversions were performed:

data item '_exptl_crystal_density_meas' value 'not measured' was
changed to '?' -- the value is perceived as not measured.

Automatic conversion script
Id: cif_fix_values 7556 2019-12-06 15:28:31Z antanas 

 Adding full bibliography for 7706204--7706207.cif.
;
_cod_original_cell_volume 13587.6(18)
_cod_original_sg_symbol_H-M 'I 41/a c d'
_cod_database_code 7706205
_shelx_shelxl_version_number 2016/6
_shelx_space_group_comment
; 
The symmetry employed for this shelxl refinement is uniquely defined 
by the following loop, which should always be used as a source of 
symmetry information in preference to the above space-group names. 
They are only intended as comments. 
;

loop_
_space_group_symop_operation_xyz
'x, y, z'
'-x+1/2, -y, z+1/2'
'-y+1/4, x+3/4, z+1/4'
'y+1/4, -x+1/4, z+3/4'
'-x+1/2, y, -z'
'x, -y, -z+1/2'
'y+1/4, x+3/4, -z+3/4'
'-y+1/4, -x+1/4, -z+1/4'
'x+1/2, y+1/2, z+1/2'
'-x+1, -y+1/2, z+1'
'-y+3/4, x+5/4, z+3/4'
'y+3/4, -x+3/4, z+5/4'
'-x+1, y+1/2, -z+1/2'
'x+1/2, -y+1/2, -z+1'
'y+3/4, x+5/4, -z+5/4'
'-y+3/4, -x+3/4, -z+3/4'
'-x, -y, -z'
'x-1/2, y, -z-1/2'
'y-1/4, -x-3/4, -z-1/4'
'-y-1/4, x-1/4, -z-3/4'
'x-1/2, -y, z'
'-x, y, z-1/2'
'-y-1/4, -x-3/4, z-3/4'
'y-1/4, x-1/4, z-1/4'
'-x+1/2, -y+1/2, -z+1/2'
'x, y+1/2, -z'
'y+1/4, -x-1/4, -z+1/4'
'-y+1/4, x+1/4, -z-1/4'
'x, -y+1/2, z+1/2'
'-x+1/2, y+1/2, z'
'-y+1/4, -x-1/4, z-1/4'
'y+1/4, x+1/4, z+1/4'

loop_
_atom_site_label
_atom_site_type_symbol
_atom_site_fract_x
_atom_site_fract_y
_atom_site_fract_z
_atom_site_U_iso_or_equiv
_atom_site_adp_type
_atom_site_occupancy
_atom_site_site_symmetry_order
_atom_site_calc_flag
_atom_site_refinement_flags_posn
_atom_site_refinement_flags_adp
_atom_site_refinement_flags_occupancy
_atom_site_disorder_assembly
_atom_site_disorder_group
C1 C 0.7482(2) 0.4662(2) 0.79524(8) 0.0185(9) Uani 1 1 d . . . . .
H1 H 0.746815 0.422492 0.782541 0.022 Uiso 1 1 calc R U . . .
C2 C 0.7084(2) 0.4662(2) 0.82283(8) 0.0231(10) Uani 1 1 d . . . . .
H2 H 0.679731 0.423992 0.828866 0.028 Uiso 1 1 calc R U . . .
C3 C 0.7110(2) 0.5286(2) 0.84165(8) 0.0223(10) Uani 1 1 d . . . . .
H3 H 0.685458 0.529668 0.861358 0.027 Uiso 1 1 calc R U . . .
C4 C 0.7511(2) 0.5895(2) 0.83156(8) 0.0185(9) Uani 1 1 d . . . . .
H4 H 0.753435 0.632948 0.844371 0.022 Uiso 1 1 calc R U . . .
C5 C 0.7886(2) 0.5876(2) 0.80251(8) 0.0148(9) Uani 1 1 d . . . . .
C6 C 0.8224(2) 0.6557(2) 0.79000(7) 0.0143(9) Uani 1 1 d . . . . .
C7 C 0.8165(2) 0.7198(2) 0.81011(8) 0.0224(10) Uani 1 1 d . . . . .
C8 C 0.8522(2) 0.6668(2) 0.76004(8) 0.0149(9) Uani 1 1 d . . . . .
C9 C 0.8652(2) 0.7389(2) 0.74396(7) 0.0168(9) Uani 1 1 d . . . . .
C10 C 0.8592(2) 0.8121(2) 0.75372(8) 0.0200(10) Uani 1 1 d . . . . .
H10 H 0.843089 0.823976 0.774569 0.024 Uiso 1 1 calc R U . . .
C11 C 0.8774(2) 0.8686(2) 0.73207(8) 0.0207(9) Uani 1 1 d . . . . .
H11 H 0.873719 0.919347 0.738267 0.025 Uiso 1 1 calc R U . . .
C12 C 0.9007(2) 0.8507(2) 0.70154(8) 0.0213(10) Uani 1 1 d . . . . .
H12 H 0.914069 0.889471 0.687312 0.026 Uiso 1 1 calc R U . . .
C13 C 0.9047(2) 0.7780(2) 0.69169(8) 0.0188(9) Uani 1 1 d . . . . .
H13 H 0.919919 0.766346 0.670706 0.023 Uiso 1 1 calc R U . . .
C14 C 0.8862(2) 0.7217(2) 0.71285(8) 0.0164(9) Uani 1 1 d . . . . .
C15 C 0.89041(19) 0.6402(2) 0.71092(7) 0.0159(9) Uani 1 1 d . . . . .
C16 C 0.9139(2) 0.5990(2) 0.68504(7) 0.0136(9) Uani 1 1 d . . . . .
C17 C 0.9079(2) 0.6345(2) 0.65446(8) 0.0198(10) Uani 1 1 d . . . . .
C18 C 0.9462(2) 0.5247(2) 0.68502(7) 0.0157(9) Uani 1 1 d . . . . .
C19 C 0.9787(2) 0.4959(2) 0.65721(8) 0.0208(10) Uani 1 1 d . . . . .
H19 H 0.975471 0.523329 0.638015 0.025 Uiso 1 1 calc R U . . .
C20 C 1.0146(2) 0.4289(2) 0.65757(8) 0.0236(10) Uani 1 1 d . . . . .
H20 H 1.035096 0.409029 0.638617 0.028 Uiso 1 1 calc R U . . .
C21 C 1.0211(2) 0.3902(2) 0.68581(8) 0.0242(10) Uani 1 1 d . . . . .
H21 H 1.046669 0.343951 0.686875 0.029 Uiso 1 1 calc R U . . .
C22 C 0.9889(2) 0.4215(2) 0.71234(8) 0.0208(10) Uani 1 1 d . . . . .
H22 H 0.995056 0.396150 0.731922 0.025 Uiso 1 1 calc R U . . .
N1 N 0.87112(17) 0.61012(17) 0.73958(6) 0.0153(7) Uani 1 1 d . . . . .
N2 N 0.78905(17) 0.52398(17) 0.78488(6) 0.0143(7) Uani 1 1 d . . . . .
N3 N 0.94957(17) 0.48486(17) 0.71253(6) 0.0165(8) Uani 1 1 d . . . . .
N4 N 0.8134(2) 0.7696(2) 0.82727(7) 0.0317(10) Uani 1 1 d . . . . .
N5 N 0.89917(19) 0.65846(19) 0.62972(7) 0.0274(9) Uani 1 1 d . . . . .
Ni1 Ni 0.87073(4) 0.500000 0.750000 0.0145(2) Uani 1 2 d S T P . .

loop_
_atom_site_aniso_label
_atom_site_aniso_U_11
_atom_site_aniso_U_22
_atom_site_aniso_U_33
_atom_site_aniso_U_23
_atom_site_aniso_U_13
_atom_site_aniso_U_12
C1 0.013(2) 0.020(2) 0.023(2) -0.0013(17) -0.0034(18) 0.002(2)
C2 0.021(3) 0.022(3) 0.026(2) 0.0037(19) 0.0039(19) 0.000(2)
C3 0.024(3) 0.020(3) 0.0225(19) 0.0034(19) 0.0066(18) 0.004(2)
C4 0.023(2) 0.014(2) 0.0179(18) -0.0025(16) 0.0025(18) 0.003(2)
C5 0.014(2) 0.013(2) 0.0179(18) -0.0001(17) -0.0005(17) 0.0035(18)
C6 0.018(2) 0.010(2) 0.0146(18) -0.0026(16) -0.0009(16) -0.0010(18)
C7 0.030(3) 0.016(3) 0.021(2) 0.0059(19) 0.0024(18) -0.003(2)
C8 0.013(2) 0.012(2) 0.0200(19) -0.0027(17) -0.0026(16) -0.0014(18)
C9 0.016(2) 0.018(2) 0.016(2) -0.0006(17) -0.0016(16) -0.0031(18)
C10 0.023(3) 0.018(2) 0.019(2) 0.0024(18) 0.0001(17) 0.0023(19)
C11 0.018(2) 0.013(2) 0.031(2) 0.0000(18) -0.0039(18) -0.002(2)
C12 0.018(2) 0.021(3) 0.0242(19) 0.0038(18) -0.0012(18) -0.0043(19)
C13 0.018(2) 0.020(3) 0.0180(19) 0.0023(18) -0.0030(17) -0.0003(19)
C14 0.014(2) 0.016(2) 0.0189(19) 0.0020(16) -0.0014(16) -0.0002(19)
C15 0.005(2) 0.024(3) 0.0184(18) 0.0039(17) -0.0031(16) -0.0051(17)
C16 0.013(2) 0.014(2) 0.0146(18) 0.0026(16) -0.0002(16) -0.0047(18)
C17 0.023(2) 0.019(3) 0.0173(19) -0.0032(17) -0.0015(17) -0.0026(19)
C18 0.013(2) 0.021(3) 0.0130(17) 0.0000(17) -0.0009(16) -0.0071(19)
C19 0.021(2) 0.022(3) 0.0191(18) -0.0012(19) 0.0011(17) -0.002(2)
C20 0.022(3) 0.027(3) 0.021(2) -0.0046(19) 0.0036(18) 0.002(2)
C21 0.019(3) 0.027(3) 0.026(2) -0.0015(19) 0.0011(19) 0.003(2)
C22 0.016(2) 0.028(3) 0.019(2) -0.0007(19) -0.0022(18) -0.003(2)
N1 0.021(2) 0.0137(19) 0.0111(14) 0.0002(13) 0.0011(14) -0.0019(16)
N2 0.0152(19) 0.0095(19) 0.0184(15) -0.0008(13) -0.0022(14) 0.0017(15)
N3 0.0131(19) 0.016(2) 0.0207(16) -0.0002(14) -0.0025(14) 0.0012(16)
N4 0.055(3) 0.016(2) 0.0246(18) -0.0005(17) 0.0096(18) -0.007(2)
N5 0.032(2) 0.032(2) 0.0185(16) 0.0001(16) -0.0003(15) -0.0003(18)
Ni1 0.0145(4) 0.0144(4) 0.0145(3) -0.0008(3) 0.000 0.000

loop_
_atom_type_symbol
_atom_type_description
_atom_type_scat_dispersion_real
_atom_type_scat_dispersion_imag
_atom_type_scat_source
C C 0.0033 0.0016 'International Tables Vol C Tables 4.2.6.8 and 6.1.1.4'
H H 0.0000 0.0000 'International Tables Vol C Tables 4.2.6.8 and 6.1.1.4'
N N 0.0061 0.0033 'International Tables Vol C Tables 4.2.6.8 and 6.1.1.4'
Ni Ni 0.3393 1.1124 'International Tables Vol C Tables 4.2.6.8 and 6.1.1.4'

loop_
_geom_angle_atom_site_label_1
_geom_angle_atom_site_label_2
_geom_angle_atom_site_label_3
_geom_angle
_geom_angle_site_symmetry_1
_geom_angle_site_symmetry_3
_geom_angle_publ_flag
N2 C1 C2 124.3(4) . . ?
N2 C1 H1 117.9 . . ?
C2 C1 H1 117.9 . . ?
C1 C2 C3 118.4(4) . . ?
C1 C2 H2 120.8 . . ?
C3 C2 H2 120.8 . . ?
C2 C3 C4 119.1(4) . . ?
C2 C3 H3 120.5 . . ?
C4 C3 H3 120.5 . . ?
C3 C4 C5 120.2(4) . . ?
C3 C4 H4 119.9 . . ?
C5 C4 H4 119.9 . . ?
N2 C5 C4 120.1(3) . . ?
N2 C5 C6 120.0(3) . . ?
C4 C5 C6 119.7(3) . . ?
C8 C6 C7 116.9(3) . . ?
C8 C6 C5 127.5(3) . . ?
C7 C6 C5 115.2(3) . . ?
N4 C7 C6 176.9(4) . . ?
N1 C8 C6 124.1(3) . . ?
N1 C8 C9 108.6(3) . . ?
C6 C8 C9 127.2(3) . . ?
C10 C9 C14 120.7(3) . . ?
C10 C9 C8 133.0(3) . . ?
C14 C9 C8 106.2(3) . . ?
C9 C10 C11 118.3(3) . . ?
C9 C10 H10 120.9 . . ?
C11 C10 H10 120.9 . . ?
C12 C11 C10 120.4(4) . . ?
C12 C11 H11 119.8 . . ?
C10 C11 H11 119.8 . . ?
C13 C12 C11 121.1(4) . . ?
C13 C12 H12 119.5 . . ?
C11 C12 H12 119.5 . . ?
C12 C13 C14 119.0(3) . . ?
C12 C13 H13 120.5 . . ?
C14 C13 H13 120.5 . . ?
C13 C14 C9 120.5(4) . . ?
C13 C14 C15 132.6(3) . . ?
C9 C14 C15 106.6(3) . . ?
N1 C15 C16 124.3(3) . . ?
N1 C15 C14 109.4(3) . . ?
C16 C15 C14 126.3(3) . . ?
C15 C16 C17 116.6(3) . . ?
C15 C16 C18 127.7(3) . . ?
C17 C16 C18 115.7(3) . . ?
N5 C17 C16 174.8(4) . . ?
N3 C18 C19 119.9(4) . . ?
N3 C18 C16 119.8(3) . . ?
C19 C18 C16 120.1(3) . . ?
C20 C19 C18 120.7(3) . . ?
C20 C19 H19 119.7 . . ?
C18 C19 H19 119.7 . . ?
C19 C20 C21 119.4(4) . . ?
C19 C20 H20 120.3 . . ?
C21 C20 H20 120.3 . . ?
C22 C21 C20 117.4(4) . . ?
C22 C21 H21 121.3 . . ?
C20 C21 H21 121.3 . . ?
N3 C22 C21 124.8(4) . . ?
N3 C22 H22 117.6 . . ?
C21 C22 H22 117.6 . . ?
C15 N1 C8 109.0(3) . . ?
C15 N1 Ni1 125.3(2) . . ?
C8 N1 Ni1 125.7(2) . . ?
C1 N2 C5 117.7(3) . . ?
C1 N2 Ni1 116.5(2) . . ?
C5 N2 Ni1 123.6(3) . . ?
C22 N3 C18 117.6(3) . . ?
C22 N3 Ni1 117.4(2) . . ?
C18 N3 Ni1 122.2(3) . . ?
N1 Ni1 N1 179.60(18) . 6_566 ?
N1 Ni1 N2 87.44(11) . . ?
N1 Ni1 N2 92.84(12) 6_566 . ?
N1 Ni1 N2 92.83(12) . 6_566 ?
N1 Ni1 N2 87.44(12) 6_566 6_566 ?
N2 Ni1 N2 92.62(16) . 6_566 ?
N1 Ni1 N3 87.76(11) . . ?
N1 Ni1 N3 91.98(12) 6_566 . ?
N2 Ni1 N3 174.66(11) . . ?
N2 Ni1 N3 85.29(11) 6_566 . ?
N1 Ni1 N3 91.98(12) . 6_566 ?
N1 Ni1 N3 87.76(11) 6_566 6_566 ?
N2 Ni1 N3 85.28(11) . 6_566 ?
N2 Ni1 N3 174.66(11) 6_566 6_566 ?
N3 Ni1 N3 97.22(16) . 6_566 ?

loop_
_geom_bond_atom_site_label_1
_geom_bond_atom_site_label_2
_geom_bond_distance
_geom_bond_site_symmetry_2
_geom_bond_publ_flag
C1 N2 1.343(5) . ?
C1 C2 1.366(5) . ?
C1 H1 0.9500 . ?
C2 C3 1.374(5) . ?
C2 H2 0.9500 . ?
C3 C4 1.376(5) . ?
C3 H3 0.9500 . ?
C4 C5 1.398(5) . ?
C4 H4 0.9500 . ?
C5 N2 1.362(4) . ?
C5 C6 1.463(5) . ?
C6 C8 1.388(4) . ?
C6 C7 1.434(5) . ?
C7 N4 1.151(5) . ?
C8 N1 1.377(4) . ?
C8 C9 1.480(5) . ?
C9 C10 1.381(5) . ?
C9 C14 1.401(5) . ?
C10 C11 1.403(5) . ?
C10 H10 0.9500 . ?
C11 C12 1.393(5) . ?
C11 H11 0.9500 . ?
C12 C13 1.370(5) . ?
C12 H12 0.9500 . ?
C13 C14 1.389(5) . ?
C13 H13 0.9500 . ?
C14 C15 1.466(5) . ?
C15 N1 1.369(4) . ?
C15 C16 1.385(5) . ?
C16 C17 1.443(5) . ?
C16 C18 1.454(5) . ?
C17 N5 1.140(4) . ?
C18 N3 1.365(4) . ?
C18 C19 1.409(5) . ?
C19 C20 1.363(5) . ?
C19 H19 0.9500 . ?
C20 C21 1.384(5) . ?
C20 H20 0.9500 . ?
C21 C22 1.379(5) . ?
C21 H21 0.9500 . ?
C22 N3 1.338(5) . ?
C22 H22 0.9500 . ?
N1 Ni1 2.024(3) . ?
N2 Ni1 2.121(3) . ?
N3 Ni1 2.139(3) . ?
